data_4085111
loop_
_publ_author_name
'Fustier, Marie'
'Le Goff, Xavier-Fr\'ed\'eric'
'Lutz, Martin'
'Slootweg, J. Chris'
'M\'ezailles, Nicolas'

_publ_section_title
;
 Scandium Carbene Complexes: Synthesis of Mixed Alkyl, Amido, and
 Phosphido Derivatives
;
_journal_issue 1
_journal_name_full Organometallics
_journal_page_first 63
_journal_paper_doi 10.1021/om500868a
_journal_volume 34
_journal_year 2015
_chemical_formula_moiety '(C54 H49 O P4 S4 Sc), 1.5(C4H8O)'
_chemical_formula_sum 'C60 H61 O2.5 P4 S4 Sc'
_chemical_formula_weight 1119.17
_chemical_name_systematic
; 
 ? 
;
_space_group_IT_number 14
_symmetry_cell_setting monoclinic
_symmetry_space_group_name_Hall '-P 2ybc'
_symmetry_space_group_name_H-M 'P 1 21/c 1'
_atom_sites_solution_hydrogens geom
_atom_sites_solution_primary direct
_atom_sites_solution_secondary difmap
_audit_creation_method SHELXL-97
_cell_angle_alpha 90.00
_cell_angle_beta 99.380(3)
_cell_angle_gamma 90.00
_cell_formula_units_Z 8
_cell_length_a 27.085(1)
_cell_length_b 21.739(1)
_cell_length_c 19.163(1)
_cell_measurement_reflns_used 22655
_cell_measurement_temperature 150.0(1)
_cell_measurement_theta_max 27.485
_cell_measurement_theta_min 0.998
_cell_volume 11132.3(9)
_computing_structure_refinement 'SHELXL-97 (Sheldrick, 1997)'
_computing_structure_solution 'SIR97 (Altomare et al., 1999)'
_diffrn_ambient_temperature 150.0(1)
_diffrn_measured_fraction_theta_full 0.990
_diffrn_measured_fraction_theta_max 0.990
_diffrn_measurement_device_type 'Kappa APEX II'
_diffrn_measurement_method 'phi and omega scans'
_diffrn_radiation_monochromator graphite
_diffrn_radiation_source 'fine-focus sealed tube'
_diffrn_radiation_type MoK\a
_diffrn_radiation_wavelength 0.71069
_diffrn_reflns_av_R_equivalents 0.0602
_diffrn_reflns_av_sigmaI/netI 0.0674
_diffrn_reflns_limit_h_max 25
_diffrn_reflns_limit_h_min -33
_diffrn_reflns_limit_k_max 26
_diffrn_reflns_limit_k_min -26
_diffrn_reflns_limit_l_max 18
_diffrn_reflns_limit_l_min -23
_diffrn_reflns_number 62020
_diffrn_reflns_theta_full 25.68
_diffrn_reflns_theta_max 25.68
_diffrn_reflns_theta_min 1.43
_exptl_absorpt_coefficient_mu 0.441
_exptl_absorpt_correction_T_max 0.9826
_exptl_absorpt_correction_T_min 0.8791
_exptl_absorpt_correction_type multi-scan
_exptl_absorpt_process_details 'Denzo/Scalepack (Otwinowski & Minor, 1996)'
_exptl_crystal_colour Colorless
_exptl_crystal_density_diffrn 1.336
_exptl_crystal_density_method 'not measured'
_exptl_crystal_description Plate
_exptl_crystal_F_000 4688
_exptl_crystal_size_max 0.30
_exptl_crystal_size_mid 0.20
_exptl_crystal_size_min 0.04
_platon_squeeze_details
;
 Three highly disordered C4H8O molecule was accounted for using the
 Platon SQUEEZE function.
;
_refine_diff_density_max 0.624
_refine_diff_density_min -0.430
_refine_diff_density_rms 0.086
_refine_ls_extinction_method none
_refine_ls_goodness_of_fit_ref 1.028
_refine_ls_hydrogen_treatment mixed
_refine_ls_matrix_type full
_refine_ls_number_parameters 1299
_refine_ls_number_reflns 20929
_refine_ls_number_restraints 186
_refine_ls_restrained_S_all 1.026
_refine_ls_R_factor_all 0.0862
_refine_ls_R_factor_gt 0.0628
_refine_ls_shift/su_max 0.001
_refine_ls_shift/su_mean 0.000
_refine_ls_structure_factor_coef Fsqd
_refine_ls_weighting_details 'calc w=1/[\s^2^(Fo^2^)+(0.0641P)^2^+25.9285P] where P=(Fo^2^+2Fc^2^)/3'
_refine_ls_weighting_scheme calc
_refine_ls_wR_factor_gt 0.1509
_refine_ls_wR_factor_ref 0.1645
_reflns_number_gt 15574
_reflns_number_total 20929
_reflns_threshold_expression >2sigma(I)
_cod_data_source_file om500868a_si_002.cif
_cod_data_source_block mf162
_cod_depositor_comments
;
The following automatic conversions were performed:

'_symmetry_cell_setting' value 'Monoclinic' changed to 'monoclinic'
according to
/home/saulius/struct/COD-crude-data--automatic-downloads/rss-feeds/ACS/lib/dictionaries/cif_core.dic
dictionary named 'cif_core.dic' version 2.4.2 from 2011-04-26.

Automatic conversion script
Id: cif_fix_values 2935 2014-11-11 08:27:57Z andrius 

 Adding full bibliography for 4085110--4085113.cif.
;
_cod_original_sg_symbol_H-M 'P21/c     '
_cod_original_formula_sum 'C60 H61 O2.50 P4 S4 Sc'
_cod_database_code 4085111

loop_
_symmetry_equiv_pos_as_xyz
'x, y, z'
'-x, y+1/2, -z+1/2'
'-x, -y, -z'
'x, -y-1/2, z-1/2'

loop_
_atom_site_label
_atom_site_type_symbol
_atom_site_fract_x
_atom_site_fract_y
_atom_site_fract_z
_atom_site_U_iso_or_equiv
_atom_site_adp_type
_atom_site_occupancy
_atom_site_symmetry_multiplicity
_atom_site_calc_flag
_atom_site_refinement_flags
_atom_site_disorder_assembly
_atom_site_disorder_group
Sc1 Sc 0.52425(3) -0.28796(3) 0.05061(4) 0.01892(16) Uani 1 1 d . A .
S1 S 0.60879(4) -0.34134(4) 0.11739(5) 0.0276(2) Uani 1 1 d . A .
S2 S 0.48679(4) -0.18756(4) -0.02122(5) 0.0220(2) Uani 1 1 d . A .
S3 S 0.49192(4) -0.40399(4) 0.09417(5) 0.0253(2) Uani 1 1 d . . .
S4 S 0.50665(4) -0.24698(4) 0.17397(5) 0.0239(2) Uani 1 1 d . A .
P1 P 0.63455(4) -0.25770(5) 0.09492(6) 0.0251(2) Uani 1 1 d . . .
P2 P 0.55922(4) -0.16249(4) 0.00424(5) 0.0190(2) Uani 1 1 d . . .
P3 P 0.42594(4) -0.37241(4) 0.04758(5) 0.0197(2) Uani 1 1 d . . .
P4 P 0.43500(4) -0.25026(4) 0.12843(5) 0.0196(2) Uani 1 1 d . . .
O1 O 0.52525(10) -0.33910(11) -0.04895(14) 0.0253(6) Uani 1 1 d . . .
C1 C 0.58703(14) -0.22559(17) 0.0412(2) 0.0232(8) Uani 1 1 d . A .
C2A C 0.6928(4) -0.2625(5) 0.0621(6) 0.033(2) Uani 0.65 1 d PU A 1
C3A C 0.6917(4) -0.2688(5) -0.0089(6) 0.037(2) Uani 0.65 1 d PU A 1
H3A H 0.6605 -0.2672 -0.0399 0.044 Uiso 0.65 1 calc PR A 1
C4A C 0.7354(5) -0.2775(5) -0.0364(6) 0.045(2) Uani 0.65 1 d PU A 1
H4A H 0.7338 -0.2822 -0.0860 0.054 Uiso 0.65 1 calc PR A 1
C5A C 0.7795(4) -0.2792(5) 0.0053(6) 0.048(2) Uani 0.65 1 d PU A 1
H5A H 0.8088 -0.2863 -0.0148 0.057 Uiso 0.65 1 calc PR A 1
C6A C 0.7835(3) -0.2710(5) 0.0760(5) 0.055(2) Uani 0.65 1 d PU A 1
H6A H 0.8153 -0.2715 0.1053 0.066 Uiso 0.65 1 calc PR A 1
C7A C 0.7393(3) -0.2617(4) 0.1057(4) 0.0465(18) Uani 0.65 1 d PU A 1
H7A H 0.7415 -0.2550 0.1551 0.056 Uiso 0.65 1 calc PR A 1
C2B C 0.6903(4) -0.2726(6) 0.0503(8) 0.026(4) Uani 0.35 1 d PGU A 2
C3B C 0.6914(6) -0.2523(7) -0.0182(8) 0.031(4) Uani 0.35 1 d PGU A 2
H3B H 0.6632 -0.2319 -0.0439 0.037 Uiso 0.35 1 calc PR A 2
C4B C 0.7337(7) -0.2620(7) -0.0491(6) 0.036(4) Uani 0.35 1 d PGU A 2
H4B H 0.7345 -0.2482 -0.0960 0.043 Uiso 0.35 1 calc PR A 2
C5B C 0.7750(5) -0.2920(7) -0.0115(6) 0.043(4) Uani 0.35 1 d PGU A 2
H5B H 0.8040 -0.2986 -0.0326 0.052 Uiso 0.35 1 calc PR A 2
C6B C 0.7740(4) -0.3123(6) 0.0570(6) 0.050(3) Uani 0.35 1 d PGU A 2
H6B H 0.8022 -0.3328 0.0827 0.060 Uiso 0.35 1 calc PR A 2
C7B C 0.7316(4) -0.3026(6) 0.0879(5) 0.040(3) Uani 0.35 1 d PGU A 2
H7B H 0.7309 -0.3164 0.1348 0.048 Uiso 0.35 1 calc PR A 2
C8 C 0.65435(16) -0.21519(19) 0.1769(2) 0.0308(10) Uani 1 1 d . A .
C9 C 0.64015(18) -0.2334(2) 0.2397(2) 0.0394(11) Uani 1 1 d . . .
H9 H 0.6237 -0.2718 0.2423 0.047 Uiso 1 1 calc R A .
C10 C 0.6498(2) -0.1961(3) 0.2989(3) 0.0528(14) Uani 1 1 d . A .
H10 H 0.6401 -0.2091 0.3420 0.063 Uiso 1 1 calc R . .
C11 C 0.6735(2) -0.1401(3) 0.2960(3) 0.0620(16) Uani 1 1 d . . .
H11 H 0.6797 -0.1144 0.3366 0.074 Uiso 1 1 calc R A .
C12 C 0.6877(2) -0.1222(3) 0.2338(3) 0.0677(19) Uani 1 1 d . A .
H12 H 0.7042 -0.0839 0.2317 0.081 Uiso 1 1 calc R . .
C13 C 0.6787(2) -0.1591(2) 0.1736(3) 0.0486(13) Uani 1 1 d . . .
H13 H 0.6889 -0.1461 0.1308 0.058 Uiso 1 1 calc R A .
C14 C 0.58286(15) -0.13585(16) -0.07474(19) 0.0211(8) Uani 1 1 d . A .
C15 C 0.55220(18) -0.13252(19) -0.1401(2) 0.0337(10) Uani 1 1 d . . .
H15 H 0.5177 -0.1422 -0.1439 0.040 Uiso 1 1 calc R A .
C16 C 0.57154(19) -0.1151(2) -0.2001(2) 0.0407(11) Uani 1 1 d . A .
H16 H 0.5504 -0.1138 -0.2448 0.049 Uiso 1 1 calc R . .
C17 C 0.62123(19) -0.10002(19) -0.1946(2) 0.0370(11) Uani 1 1 d . . .
H17 H 0.6346 -0.0882 -0.2355 0.044 Uiso 1 1 calc R A .
C18 C 0.65163(19) -0.1020(2) -0.1295(3) 0.0451(12) Uani 1 1 d . A .
H18 H 0.6858 -0.0902 -0.1253 0.054 Uiso 1 1 calc R . .
C19 C 0.63258(17) -0.1212(2) -0.0699(2) 0.0352(10) Uani 1 1 d . . .
H19 H 0.6541 -0.1243 -0.0257 0.042 Uiso 1 1 calc R A .
C20 C 0.56238(14) -0.09334(16) 0.0591(2) 0.0217(8) Uani 1 1 d . A .
C21 C 0.56481(16) -0.09883(19) 0.1318(2) 0.0311(9) Uani 1 1 d . . .
H21 H 0.5670 -0.1384 0.1530 0.037 Uiso 1 1 calc R A .
C22 C 0.56402(19) -0.0471(2) 0.1734(2) 0.0390(11) Uani 1 1 d . A .
H22 H 0.5658 -0.0514 0.2231 0.047 Uiso 1 1 calc R . .
C23 C 0.56066(17) 0.01124(19) 0.1432(2) 0.0357(10) Uani 1 1 d . . .
H23 H 0.5600 0.0467 0.1721 0.043 Uiso 1 1 calc R A .
C24 C 0.55825(16) 0.01739(18) 0.0710(2) 0.0316(10) Uani 1 1 d . A .
H24 H 0.5560 0.0572 0.0502 0.038 Uiso 1 1 calc R . .
C25 C 0.55909(15) -0.03464(17) 0.0283(2) 0.0259(9) Uani 1 1 d . . .
H25 H 0.5574 -0.0302 -0.0214 0.031 Uiso 1 1 calc R A .
C26 C 0.42781(14) -0.29271(15) 0.04954(19) 0.0196(8) Uani 1 1 d . A .
H26 H 0.4093 -0.2763 0.0164 0.023 Uiso 1 1 d R . .
C27 C 0.41117(15) -0.39388(17) -0.0450(2) 0.0228(8) Uani 1 1 d . . .
C28 C 0.41705(19) -0.45514(19) -0.0622(2) 0.0412(12) Uani 1 1 d . . .
H28 H 0.4286 -0.4838 -0.0258 0.049 Uiso 1 1 calc R . .
C29 C 0.4065(2) -0.4753(2) -0.1310(3) 0.0459(13) Uani 1 1 d . . .
H29 H 0.4106 -0.5175 -0.1416 0.055 Uiso 1 1 calc R . .
C30 C 0.39011(19) -0.4342(2) -0.1845(2) 0.0425(12) Uani 1 1 d . . .
H30 H 0.3831 -0.4478 -0.2322 0.051 Uiso 1 1 calc R . .
C31 C 0.3840(2) -0.3734(2) -0.1685(3) 0.0512(14) Uani 1 1 d . . .
H31 H 0.3723 -0.3450 -0.2052 0.061 Uiso 1 1 calc R . .
C32 C 0.39477(19) -0.35309(19) -0.0988(2) 0.0393(11) Uani 1 1 d . . .
H32 H 0.3908 -0.3109 -0.0882 0.047 Uiso 1 1 calc R . .
C33 C 0.37568(15) -0.40672(16) 0.0864(2) 0.0237(8) Uani 1 1 d . . .
C34 C 0.32646(17) -0.4010(2) 0.0521(3) 0.0416(12) Uani 1 1 d . . .
H34 H 0.3197 -0.3810 0.0075 0.050 Uiso 1 1 calc R . .
C35 C 0.28726(19) -0.4241(2) 0.0823(3) 0.0511(13) Uani 1 1 d . . .
H35 H 0.2538 -0.4194 0.0586 0.061 Uiso 1 1 calc R . .
C36 C 0.29662(19) -0.4539(2) 0.1469(3) 0.0438(12) Uani 1 1 d . . .
H36 H 0.2698 -0.4702 0.1675 0.053 Uiso 1 1 calc R . .
C37 C 0.34566(18) -0.45974(19) 0.1811(2) 0.0365(10) Uani 1 1 d . . .
H37 H 0.3524 -0.4801 0.2255 0.044 Uiso 1 1 calc R . .
C38 C 0.38491(17) -0.43626(18) 0.1512(2) 0.0297(9) Uani 1 1 d . . .
H38 H 0.4183 -0.4404 0.1753 0.036 Uiso 1 1 calc R . .
C39 C 0.39792(14) -0.27630(16) 0.1943(2) 0.0213(8) Uani 1 1 d . A .
C40 C 0.34620(16) -0.2733(2) 0.1803(2) 0.0333(10) Uani 1 1 d . . .
H40 H 0.3298 -0.2603 0.1350 0.040 Uiso 1 1 calc R A .
C41 C 0.31822(18) -0.2891(2) 0.2320(3) 0.0408(11) Uani 1 1 d . A .
H41 H 0.2827 -0.2865 0.2223 0.049 Uiso 1 1 calc R . .
C42 C 0.34176(18) -0.3086(2) 0.2975(2) 0.0374(11) Uani 1 1 d . . .
H42 H 0.3226 -0.3185 0.3332 0.045 Uiso 1 1 calc R A .
C43 C 0.39244(18) -0.3135(2) 0.3109(2) 0.0357(10) Uani 1 1 d . A .
H43 H 0.4084 -0.3285 0.3555 0.043 Uiso 1 1 calc R . .
C44 C 0.42128(16) -0.29699(18) 0.2601(2) 0.0284(9) Uani 1 1 d . . .
H44 H 0.4567 -0.2998 0.2702 0.034 Uiso 1 1 calc R A .
C45 C 0.40961(15) -0.17390(16) 0.1036(2) 0.0237(8) Uani 1 1 d . A .
C46 C 0.36921(16) -0.16595(18) 0.0501(2) 0.0309(9) Uani 1 1 d . . .
H46 H 0.3540 -0.2007 0.0253 0.037 Uiso 1 1 calc R A .
C47 C 0.35080(18) -0.1077(2) 0.0327(3) 0.0398(11) Uani 1 1 d . A .
H47 H 0.3234 -0.1024 -0.0046 0.048 Uiso 1 1 calc R . .
C48 C 0.37239(19) -0.0572(2) 0.0697(3) 0.0413(11) Uani 1 1 d . . .
H48 H 0.3594 -0.0172 0.0584 0.050 Uiso 1 1 calc R A .
C49 C 0.41290(18) -0.06499(19) 0.1230(2) 0.0373(11) Uani 1 1 d . A .
H49 H 0.4279 -0.0302 0.1481 0.045 Uiso 1 1 calc R . .
C50 C 0.43166(16) -0.12314(17) 0.1400(2) 0.0266(9) Uani 1 1 d . . .
H50 H 0.4596 -0.1284 0.1766 0.032 Uiso 1 1 calc R A .
C51 C 0.5473(2) -0.4005(2) -0.0515(3) 0.0500(14) Uani 1 1 d . A .
H51A H 0.5775 -0.4042 -0.0149 0.060 Uiso 1 1 calc R . .
H51B H 0.5229 -0.4323 -0.0425 0.060 Uiso 1 1 calc R . .
C52 C 0.5603(3) -0.4086(2) -0.1208(3) 0.0632(18) Uani 1 1 d . . .
H52A H 0.5537 -0.4513 -0.1374 0.076 Uiso 1 1 calc R A .
H52B H 0.5962 -0.3992 -0.1202 0.076 Uiso 1 1 calc R . .
C53 C 0.5272(2) -0.3634(2) -0.1683(2) 0.0499(14) Uani 1 1 d . A .
H53A H 0.5437 -0.3494 -0.2080 0.060 Uiso 1 1 calc R . .
H53B H 0.4945 -0.3821 -0.1876 0.060 Uiso 1 1 calc R . .
C54 C 0.5211(2) -0.3107(2) -0.1184(2) 0.0388(11) Uani 1 1 d . A .
H54A H 0.5476 -0.2794 -0.1191 0.047 Uiso 1 1 calc R . .
H54B H 0.4880 -0.2907 -0.1318 0.047 Uiso 1 1 calc R . .
Sc2 Sc 0.05335(3) -0.40646(3) 0.31073(4) 0.02511(17) Uani 1 1 d . B .
S5 S 0.04384(4) -0.42306(5) 0.16990(5) 0.0292(2) Uani 1 1 d . . .
S6 S 0.12000(4) -0.38168(5) 0.43005(5) 0.0303(2) Uani 1 1 d . . .
S7 S 0.00135(5) -0.41585(6) 0.42178(6) 0.0416(3) Uani 1 1 d . B .
S8 S 0.02116(4) -0.29117(5) 0.29755(6) 0.0363(3) Uani 1 1 d . B .
P5 P 0.11775(4) -0.40603(5) 0.19394(5) 0.0244(2) Uani 1 1 d . B .
P6 P 0.16500(4) -0.37823(5) 0.35612(5) 0.0237(2) Uani 1 1 d . B .
P7 P -0.05604(4) -0.43754(5) 0.34717(6) 0.0335(3) Uani 1 1 d . . .
P8 P -0.04224(4) -0.32991(5) 0.24915(6) 0.0334(3) Uani 1 1 d . . .
O2 O 0.05727(12) -0.50833(13) 0.32229(16) 0.0365(7) Uani 1 1 d . . .
C55 C 0.12758(15) -0.39257(18) 0.2806(2) 0.0264(9) Uani 1 1 d . . .
C56 C 0.15160(15) -0.47222(18) 0.1669(2) 0.0274(9) Uani 1 1 d . . .
C57 C 0.17178(17) -0.51520(19) 0.2173(3) 0.0359(10) Uani 1 1 d . B .
H57 H 0.1696 -0.5086 0.2657 0.043 Uiso 1 1 calc R . .
C58 C 0.1950(2) -0.5675(2) 0.1974(3) 0.0511(13) Uani 1 1 d . . .
H58 H 0.2085 -0.5969 0.2321 0.061 Uiso 1 1 calc R B .
C59 C 0.1984(2) -0.5770(2) 0.1278(3) 0.0546(15) Uani 1 1 d . B .
H59 H 0.2148 -0.6128 0.1144 0.066 Uiso 1 1 calc R . .
C60 C 0.1785(2) -0.5352(2) 0.0769(3) 0.0521(14) Uani 1 1 d . . .
H60 H 0.1811 -0.5421 0.0287 0.063 Uiso 1 1 calc R B .
C61 C 0.15451(18) -0.4830(2) 0.0961(2) 0.0395(11) Uani 1 1 d . B .
H61 H 0.1401 -0.4546 0.0609 0.047 Uiso 1 1 calc R . .
C62 C 0.13433(15) -0.34575(18) 0.1357(2) 0.0259(9) Uani 1 1 d . . .
C63 C 0.09795(17) -0.3115(2) 0.0943(2) 0.0354(10) Uani 1 1 d . B .
H63 H 0.0636 -0.3185 0.0966 0.042 Uiso 1 1 calc R . .
C64 C 0.1115(2) -0.2667(2) 0.0490(2) 0.0430(12) Uani 1 1 d . . .
H64 H 0.0863 -0.2430 0.0209 0.052 Uiso 1 1 calc R B .
C65 C 0.1607(2) -0.2566(2) 0.0448(3) 0.0503(13) Uani 1 1 d . B .
H65 H 0.1698 -0.2267 0.0130 0.060 Uiso 1 1 calc R . .
C66 C 0.1971(2) -0.2901(3) 0.0871(3) 0.0534(14) Uani 1 1 d . . .
H66 H 0.2314 -0.2822 0.0852 0.064 Uiso 1 1 calc R B .
C67 C 0.18459(18) -0.3346(2) 0.1321(3) 0.0422(11) Uani 1 1 d . B .
H67 H 0.2100 -0.3577 0.1606 0.051 Uiso 1 1 calc R . .
C68 C 0.21725(15) -0.43124(18) 0.3800(2) 0.0273(9) Uani 1 1 d . . .
C69 C 0.21871(17) -0.47502(19) 0.4325(2) 0.0329(10) Uani 1 1 d . B .
H69 H 0.1919 -0.4777 0.4588 0.040 Uiso 1 1 calc R . .
C70 C 0.25940(19) -0.5156(2) 0.4475(3) 0.0427(12) Uani 1 1 d . . .
H70 H 0.2599 -0.5459 0.4833 0.051 Uiso 1 1 calc R B .
C71 C 0.29865(18) -0.5114(2) 0.4102(3) 0.0402(11) Uani 1 1 d . B .
H71 H 0.3265 -0.5384 0.4206 0.048 Uiso 1 1 calc R . .
C72 C 0.29743(17) -0.4677(2) 0.3573(3) 0.0386(11) Uani 1 1 d . . .
H72 H 0.3245 -0.4645 0.3316 0.046 Uiso 1 1 calc R B .
C73 C 0.25685(16) -0.42875(19) 0.3418(2) 0.0318(9) Uani 1 1 d . B .
H73 H 0.2559 -0.3998 0.3045 0.038 Uiso 1 1 calc R . .
C74 C 0.19739(15) -0.30436(18) 0.3607(2) 0.0262(9) Uani 1 1 d . . .
C75 C 0.23645(16) -0.29147(19) 0.4155(2) 0.0322(10) Uani 1 1 d . B .
H75 H 0.2471 -0.3219 0.4504 0.039 Uiso 1 1 calc R . .
C76 C 0.25982(18) -0.2347(2) 0.4197(3) 0.0404(11) Uani 1 1 d . . .
H76 H 0.2864 -0.2262 0.4573 0.049 Uiso 1 1 calc R B .
C77 C 0.24464(19) -0.1904(2) 0.3692(3) 0.0463(12) Uani 1 1 d . B .
H77 H 0.2609 -0.1515 0.3719 0.056 Uiso 1 1 calc R . .
C78 C 0.2058(2) -0.2026(2) 0.3145(3) 0.0502(13) Uani 1 1 d . . .
H78 H 0.1954 -0.1720 0.2798 0.060 Uiso 1 1 calc R B .
C79 C 0.18190(17) -0.25944(19) 0.3101(2) 0.0368(11) Uani 1 1 d . B .
H79 H 0.1551 -0.2676 0.2727 0.044 Uiso 1 1 calc R . .
C80 C -0.04367(15) -0.4085(2) 0.2670(2) 0.0311(9) Uani 1 1 d . B .
H80 H -0.0543 -0.4333 0.2364 0.037 Uiso 1 1 d R . .
C81 C -0.06555(16) -0.5199(2) 0.3377(2) 0.0341(10) Uani 1 1 d . B .
C82 C -0.08055(18) -0.5493(2) 0.2735(2) 0.0403(11) Uani 1 1 d . . .
H82 H -0.0850 -0.5261 0.2309 0.048 Uiso 1 1 calc R B .
C83 C -0.0891(2) -0.6123(2) 0.2712(3) 0.0488(13) Uani 1 1 d . B .
H83 H -0.0994 -0.6321 0.2271 0.059 Uiso 1 1 calc R . .
C84 C -0.0827(2) -0.6466(2) 0.3337(3) 0.0492(13) Uani 1 1 d . . .
H84 H -0.0886 -0.6897 0.3323 0.059 Uiso 1 1 calc R B .
C85 C -0.0677(2) -0.6175(2) 0.3966(3) 0.0534(14) Uani 1 1 d . B .
H85 H -0.0634 -0.6406 0.4393 0.064 Uiso 1 1 calc R . .
C86 C -0.0588(2) -0.5552(2) 0.3993(3) 0.0500(14) Uani 1 1 d . . .
H86 H -0.0480 -0.5360 0.4436 0.060 Uiso 1 1 calc R B .
C87A C -0.1112(4) -0.4156(5) 0.3805(5) 0.0316(18) Uani 0.70 1 d PU B 1
C88A C -0.1564(3) -0.4450(3) 0.3567(4) 0.0469(18) Uani 0.70 1 d P B 1
H88A H -0.1576 -0.4785 0.3247 0.056 Uiso 0.70 1 calc PR B 1
C89A C -0.1999(3) -0.4254(4) 0.3799(5) 0.060(2) Uani 0.70 1 d P B 1
H89A H -0.2309 -0.4453 0.3638 0.073 Uiso 0.70 1 calc PR B 1
C90A C -0.1975(5) -0.3764(4) 0.4267(6) 0.049(3) Uani 0.70 1 d P B 1
H90A H -0.2273 -0.3622 0.4416 0.059 Uiso 0.70 1 calc PR B 1
C91A C -0.1534(4) -0.3485(4) 0.4514(5) 0.044(2) Uani 0.70 1 d P B 1
H91A H -0.1522 -0.3152 0.4836 0.052 Uiso 0.70 1 calc PR B 1
C92A C -0.1096(3) -0.3690(3) 0.4293(4) 0.0332(17) Uani 0.70 1 d PU B 1
H92A H -0.0784 -0.3506 0.4482 0.040 Uiso 0.70 1 calc PR B 1
C87B C -0.1202(11) -0.4060(15) 0.3636(15) 0.0316(18) Uani 0.30 1 d PU B 2
C88B C -0.1626(5) -0.3991(7) 0.3123(9) 0.039(3) Uani 0.30 1 d PU B 2
H88B H -0.1610 -0.4080 0.2642 0.047 Uiso 0.30 1 calc PR B 2
C89B C -0.2070(6) -0.3793(8) 0.3311(10) 0.049(3) Uani 0.30 1 d PU B 2
H89B H -0.2359 -0.3750 0.2960 0.059 Uiso 0.30 1 calc PR B 2
C90B C -0.2098(10) -0.3661(13) 0.3995(14) 0.049(4) Uani 0.30 1 d PU B 2
H90B H -0.2405 -0.3524 0.4118 0.059 Uiso 0.30 1 calc PR B 2
C91B C -0.1675(10) -0.3724(12) 0.4525(14) 0.045(4) Uani 0.30 1 d PU B 2
H91B H -0.1700 -0.3650 0.5006 0.054 Uiso 0.30 1 calc PR B 2
C92B C -0.1258(7) -0.3881(10) 0.4351(11) 0.039(4) Uani 0.30 1 d PU B 2
H92B H -0.0969 -0.3881 0.4707 0.047 Uiso 0.30 1 calc PR B 2
C93A C -0.0951(5) -0.2917(5) 0.2756(6) 0.030(2) Uani 0.70 1 d PU B 1
C94A C -0.1430(2) -0.3185(3) 0.2562(3) 0.0353(14) Uani 0.70 1 d PU B 1
H94A H -0.1466 -0.3569 0.2323 0.042 Uiso 0.70 1 calc PR B 1
C95A C -0.1850(3) -0.2876(3) 0.2727(4) 0.0453(16) Uani 0.70 1 d PU B 1
H95A H -0.2172 -0.3053 0.2601 0.054 Uiso 0.70 1 calc PR B 1
C96A C -0.1799(9) -0.2310(9) 0.3074(8) 0.042(3) Uani 0.70 1 d PU B 1
H96A H -0.2084 -0.2096 0.3179 0.050 Uiso 0.70 1 calc PR B 1
C97A C -0.1318(3) -0.2065(4) 0.3265(4) 0.0453(18) Uani 0.70 1 d PU B 1
H97A H -0.1277 -0.1679 0.3500 0.054 Uiso 0.70 1 calc PR B 1
C98A C -0.0906(3) -0.2371(4) 0.3121(4) 0.0354(18) Uani 0.70 1 d PU B 1
H98A H -0.0582 -0.2203 0.3276 0.042 Uiso 0.70 1 calc PR B 1
C93B C -0.0967(13) -0.2789(14) 0.2612(16) 0.034(4) Uani 0.30 1 d PU B 2
C94B C -0.1372(5) -0.2663(7) 0.2091(9) 0.038(3) Uani 0.30 1 d PU B 2
H94B H -0.1361 -0.2760 0.1610 0.046 Uiso 0.30 1 calc PR B 2
C95B C -0.1796(6) -0.2393(7) 0.2283(9) 0.040(3) Uani 0.30 1 d PU B 2
H95B H -0.2078 -0.2310 0.1930 0.047 Uiso 0.30 1 calc PR B 2
C96B C -0.1812(17) -0.225(2) 0.294(2) 0.036(4) Uani 0.30 1 d PU B 2
H96B H -0.2112 -0.2090 0.3068 0.044 Uiso 0.30 1 calc PR B 2
C97B C -0.1403(7) -0.2330(8) 0.3458(10) 0.038(3) Uani 0.30 1 d PU B 2
H97B H -0.1411 -0.2192 0.3927 0.045 Uiso 0.30 1 calc PR B 2
C98B C -0.0964(7) -0.2622(9) 0.3290(10) 0.034(3) Uani 0.30 1 d PU B 2
H98B H -0.0681 -0.2695 0.3643 0.041 Uiso 0.30 1 calc PR B 2
C99 C -0.05019(16) -0.3194(2) 0.1545(2) 0.0330(10) Uani 1 1 d . B .
C100 C -0.07857(18) -0.3586(2) 0.1063(2) 0.0424(11) Uani 1 1 d . . .
H100 H -0.0938 -0.3940 0.1227 0.051 Uiso 1 1 calc R B .
C101 C -0.0847(2) -0.3463(3) 0.0348(3) 0.0564(15) Uani 1 1 d . B .
H101 H -0.1040 -0.3734 0.0022 0.068 Uiso 1 1 calc R . .
C102 C -0.0632(2) -0.2953(3) 0.0106(3) 0.0582(15) Uani 1 1 d . . .
H102 H -0.0679 -0.2871 -0.0387 0.070 Uiso 1 1 calc R B .
C103 C -0.0349(2) -0.2558(2) 0.0570(3) 0.0506(13) Uani 1 1 d . B .
H103 H -0.0201 -0.2204 0.0399 0.061 Uiso 1 1 calc R . .
C104 C -0.02820(18) -0.2680(2) 0.1286(3) 0.0409(11) Uani 1 1 d . . .
H104 H -0.0083 -0.2411 0.1607 0.049 Uiso 1 1 calc R B .
C105 C 0.04879(19) -0.5533(2) 0.2649(3) 0.0422(11) Uani 1 1 d . B .
H10A H 0.0736 -0.5482 0.2327 0.051 Uiso 1 1 calc R . .
H10B H 0.0148 -0.5487 0.2372 0.051 Uiso 1 1 calc R . .
C106 C 0.0546(3) -0.6144(3) 0.3004(3) 0.0711(19) Uani 1 1 d . . .
H10C H 0.0677 -0.6453 0.2702 0.085 Uiso 1 1 calc R B .
H10D H 0.0222 -0.6291 0.3117 0.085 Uiso 1 1 calc R . .
C107 C 0.0910(3) -0.6028(3) 0.3661(4) 0.080(2) Uani 1 1 d . B .
H10E H 0.1258 -0.6034 0.3564 0.096 Uiso 1 1 calc R . .
H10F H 0.0876 -0.6339 0.4027 0.096 Uiso 1 1 calc R . .
C108 C 0.0770(2) -0.5401(2) 0.3888(3) 0.0578(16) Uani 1 1 d . B .
H10G H 0.0512 -0.5428 0.4198 0.069 Uiso 1 1 calc R . .
H10H H 0.1066 -0.5183 0.4145 0.069 Uiso 1 1 calc R . .

loop_
_atom_site_aniso_label
_atom_site_aniso_U_11
_atom_site_aniso_U_22
_atom_site_aniso_U_33
_atom_site_aniso_U_23
_atom_site_aniso_U_13
_atom_site_aniso_U_12
Sc1 0.0187(4) 0.0177(3) 0.0206(4) 0.0016(3) 0.0038(3) 0.0004(3)
S1 0.0268(6) 0.0252(5) 0.0313(6) 0.0083(4) 0.0060(4) 0.0029(4)
S2 0.0193(5) 0.0202(4) 0.0255(5) 0.0030(4) 0.0007(4) -0.0004(4)
S3 0.0226(5) 0.0239(5) 0.0282(5) 0.0046(4) 0.0008(4) 0.0011(4)
S4 0.0206(5) 0.0276(5) 0.0232(5) -0.0014(4) 0.0024(4) -0.0015(4)
P1 0.0199(5) 0.0292(5) 0.0264(5) 0.0081(4) 0.0038(4) 0.0009(4)
P2 0.0189(5) 0.0186(5) 0.0192(5) 0.0014(4) 0.0018(4) -0.0008(4)
P3 0.0201(5) 0.0172(5) 0.0213(5) 0.0025(4) 0.0020(4) -0.0016(4)
P4 0.0193(5) 0.0189(5) 0.0207(5) 0.0007(4) 0.0036(4) 0.0009(4)
O1 0.0327(16) 0.0181(13) 0.0269(15) 0.0020(10) 0.0102(12) 0.0044(11)
C1 0.020(2) 0.0249(19) 0.024(2) 0.0047(15) 0.0024(16) -0.0001(15)
C2A 0.027(4) 0.041(4) 0.031(4) 0.006(3) 0.006(3) 0.002(3)
C3A 0.027(4) 0.046(5) 0.040(5) 0.001(4) 0.010(3) 0.003(3)
C4A 0.039(5) 0.059(5) 0.040(5) 0.001(4) 0.017(4) 0.006(4)
C5A 0.025(4) 0.069(5) 0.054(5) 0.000(4) 0.020(4) -0.000(4)
C6A 0.028(4) 0.087(5) 0.052(4) 0.003(4) 0.008(3) 0.005(4)
C7A 0.030(4) 0.075(5) 0.035(4) 0.004(4) 0.006(3) -0.001(4)
C2B 0.025(7) 0.031(7) 0.024(8) 0.003(5) 0.009(5) 0.001(5)
C3B 0.033(7) 0.034(7) 0.027(7) 0.005(5) 0.006(5) 0.009(6)
C4B 0.034(7) 0.045(7) 0.027(7) 0.010(5) 0.001(5) 0.003(6)
C5B 0.034(7) 0.060(7) 0.037(7) -0.004(6) 0.008(6) 0.000(6)
C6B 0.036(6) 0.065(7) 0.047(7) 0.002(6) 0.000(5) 0.004(6)
C7B 0.032(6) 0.054(6) 0.035(6) 0.004(5) 0.006(5) 0.008(5)
C8 0.026(2) 0.035(2) 0.028(2) 0.0097(17) -0.0051(18) -0.0045(17)
C9 0.041(3) 0.043(3) 0.032(2) 0.0068(19) -0.003(2) -0.005(2)
C10 0.059(4) 0.069(4) 0.028(3) -0.000(2) 0.001(2) -0.003(3)
C11 0.072(4) 0.063(4) 0.042(3) -0.008(3) -0.018(3) -0.012(3)
C12 0.078(5) 0.050(3) 0.062(4) 0.005(3) -0.029(3) -0.018(3)
C13 0.048(3) 0.056(3) 0.036(3) 0.013(2) -0.011(2) -0.021(2)
C14 0.027(2) 0.0164(17) 0.0217(19) 0.0016(14) 0.0075(16) -0.0006(15)
C15 0.037(3) 0.037(2) 0.026(2) 0.0054(17) 0.0014(19) -0.0033(19)
C16 0.049(3) 0.046(3) 0.026(2) 0.0060(19) 0.003(2) -0.006(2)
C17 0.053(3) 0.037(2) 0.026(2) -0.0006(18) 0.020(2) -0.005(2)
C18 0.032(3) 0.061(3) 0.045(3) -0.001(2) 0.015(2) -0.012(2)
C19 0.028(2) 0.047(3) 0.032(2) 0.0024(19) 0.0114(19) -0.0025(19)
C20 0.019(2) 0.0193(18) 0.027(2) -0.0019(15) 0.0029(16) -0.0040(15)
C21 0.037(3) 0.029(2) 0.029(2) 0.0003(17) 0.0087(19) -0.0097(18)
C22 0.051(3) 0.040(3) 0.029(2) -0.0089(19) 0.013(2) -0.014(2)
C23 0.036(3) 0.032(2) 0.041(3) -0.0125(19) 0.011(2) -0.0057(19)
C24 0.034(2) 0.023(2) 0.037(2) -0.0011(17) 0.0022(19) -0.0011(17)
C25 0.027(2) 0.026(2) 0.025(2) -0.0001(16) 0.0053(17) 0.0013(16)
C26 0.022(2) 0.0170(17) 0.0184(19) 0.0025(13) -0.0006(15) 0.0014(14)
C27 0.023(2) 0.0240(19) 0.021(2) -0.0010(15) 0.0017(16) -0.0030(15)
C28 0.062(3) 0.022(2) 0.035(3) 0.0000(17) -0.006(2) 0.001(2)
C29 0.054(3) 0.031(2) 0.048(3) -0.011(2) -0.005(2) 0.008(2)
C30 0.051(3) 0.048(3) 0.025(2) -0.014(2) -0.003(2) -0.002(2)
C31 0.087(4) 0.033(3) 0.030(3) 0.0001(19) -0.005(3) 0.001(2)
C32 0.061(3) 0.026(2) 0.029(2) -0.0002(17) 0.000(2) -0.001(2)
C33 0.024(2) 0.0220(19) 0.026(2) -0.0003(15) 0.0093(16) -0.0066(15)
C34 0.029(3) 0.051(3) 0.044(3) 0.016(2) 0.002(2) -0.012(2)
C35 0.031(3) 0.063(3) 0.059(3) 0.007(3) 0.005(2) -0.012(2)
C36 0.040(3) 0.040(3) 0.056(3) 0.001(2) 0.022(2) -0.008(2)
C37 0.046(3) 0.031(2) 0.036(3) 0.0087(18) 0.018(2) -0.000(2)
C38 0.033(2) 0.029(2) 0.029(2) 0.0054(17) 0.0110(18) 0.0028(18)
C39 0.018(2) 0.0230(19) 0.023(2) -0.0021(14) 0.0059(15) -0.0029(15)
C40 0.027(2) 0.041(2) 0.032(2) 0.0060(18) 0.0070(19) -0.0022(19)
C41 0.025(2) 0.049(3) 0.050(3) 0.007(2) 0.011(2) -0.001(2)
C42 0.039(3) 0.042(3) 0.036(3) -0.0025(19) 0.018(2) -0.014(2)
C43 0.044(3) 0.040(2) 0.024(2) 0.0019(18) 0.0059(19) -0.013(2)
C44 0.025(2) 0.036(2) 0.025(2) 0.0017(16) 0.0031(17) -0.0008(17)
C45 0.026(2) 0.0190(18) 0.028(2) 0.0052(15) 0.0099(17) 0.0005(15)
C46 0.036(3) 0.024(2) 0.031(2) -0.0001(16) 0.0011(19) -0.0027(17)
C47 0.040(3) 0.034(2) 0.043(3) 0.0070(19) -0.002(2) 0.008(2)
C48 0.046(3) 0.025(2) 0.053(3) 0.008(2) 0.010(2) 0.006(2)
C49 0.050(3) 0.023(2) 0.040(3) -0.0048(18) 0.010(2) -0.0017(19)
C50 0.027(2) 0.024(2) 0.029(2) 0.0007(16) 0.0040(17) -0.0031(16)
C51 0.076(4) 0.038(3) 0.036(3) -0.002(2) 0.010(3) 0.030(3)
C52 0.108(5) 0.046(3) 0.043(3) 0.009(2) 0.035(3) 0.036(3)
C53 0.089(4) 0.039(3) 0.025(2) -0.0025(19) 0.019(3) 0.008(3)
C54 0.061(3) 0.033(2) 0.025(2) 0.0043(17) 0.013(2) 0.005(2)
Sc2 0.0221(4) 0.0319(4) 0.0220(4) -0.0030(3) 0.0053(3) -0.0048(3)
S5 0.0207(5) 0.0431(6) 0.0239(5) -0.0051(4) 0.0041(4) -0.0039(4)
S6 0.0261(6) 0.0419(6) 0.0236(5) -0.0039(4) 0.0066(4) -0.0069(4)
S7 0.0372(7) 0.0627(8) 0.0259(6) -0.0090(5) 0.0080(5) -0.0222(6)
S8 0.0292(6) 0.0352(6) 0.0427(7) -0.0092(5) 0.0009(5) -0.0034(5)
P5 0.0208(5) 0.0315(5) 0.0216(5) -0.0017(4) 0.0050(4) -0.0023(4)
P6 0.0196(5) 0.0286(5) 0.0228(5) -0.0004(4) 0.0034(4) -0.0038(4)
P7 0.0280(6) 0.0461(7) 0.0292(6) -0.0122(5) 0.0132(5) -0.0131(5)
P8 0.0239(6) 0.0414(6) 0.0350(6) -0.0111(5) 0.0049(5) -0.0007(5)
O2 0.0418(19) 0.0325(16) 0.0347(17) -0.0008(12) 0.0046(14) -0.0081(13)
C55 0.024(2) 0.032(2) 0.025(2) -0.0030(16) 0.0070(17) -0.0016(16)
C56 0.025(2) 0.030(2) 0.029(2) -0.0052(16) 0.0092(17) -0.0031(17)
C57 0.032(3) 0.032(2) 0.044(3) -0.0019(19) 0.007(2) -0.0025(19)
C58 0.052(3) 0.037(3) 0.070(4) -0.000(2) 0.025(3) 0.001(2)
C59 0.053(4) 0.030(3) 0.089(5) -0.008(3) 0.039(3) 0.001(2)
C60 0.056(4) 0.051(3) 0.057(3) -0.025(3) 0.033(3) -0.018(3)
C61 0.037(3) 0.045(3) 0.039(3) -0.012(2) 0.014(2) -0.009(2)
C62 0.026(2) 0.032(2) 0.021(2) -0.0041(16) 0.0070(17) -0.0009(17)
C63 0.031(3) 0.038(2) 0.038(3) -0.0021(19) 0.009(2) 0.0053(19)
C64 0.053(3) 0.039(3) 0.037(3) 0.011(2) 0.008(2) 0.012(2)
C65 0.060(4) 0.048(3) 0.046(3) 0.015(2) 0.018(3) -0.002(3)
C66 0.040(3) 0.066(3) 0.057(3) 0.016(3) 0.017(3) -0.005(3)
C67 0.031(3) 0.056(3) 0.040(3) 0.017(2) 0.008(2) -0.002(2)
C68 0.023(2) 0.028(2) 0.029(2) -0.0040(16) -0.0003(17) -0.0048(16)
C69 0.029(2) 0.033(2) 0.036(2) 0.0008(18) 0.0028(19) -0.0021(18)
C70 0.040(3) 0.036(2) 0.047(3) 0.009(2) -0.007(2) -0.001(2)
C71 0.034(3) 0.032(2) 0.051(3) -0.008(2) -0.002(2) 0.0069(19)
C72 0.029(3) 0.041(3) 0.046(3) -0.010(2) 0.006(2) 0.0027(19)
C73 0.028(2) 0.037(2) 0.030(2) -0.0012(18) 0.0034(18) -0.0030(18)
C74 0.022(2) 0.028(2) 0.030(2) -0.0034(16) 0.0089(17) -0.0008(16)
C75 0.030(2) 0.032(2) 0.035(2) -0.0020(18) 0.0051(19) -0.0020(18)
C76 0.037(3) 0.034(2) 0.047(3) -0.007(2) -0.006(2) -0.006(2)
C77 0.039(3) 0.032(2) 0.067(4) 0.000(2) 0.005(3) -0.007(2)
C78 0.052(3) 0.033(3) 0.065(4) 0.011(2) 0.008(3) 0.001(2)
C79 0.035(3) 0.034(2) 0.039(3) 0.0036(19) -0.002(2) -0.0006(19)
C80 0.024(2) 0.045(2) 0.026(2) -0.0130(18) 0.0114(17) -0.0075(18)
C81 0.026(2) 0.047(3) 0.031(2) -0.0080(19) 0.0108(18) -0.0118(19)
C82 0.043(3) 0.049(3) 0.029(2) -0.004(2) 0.005(2) -0.009(2)
C83 0.054(3) 0.054(3) 0.038(3) -0.013(2) 0.009(2) -0.013(3)
C84 0.058(4) 0.047(3) 0.046(3) -0.007(2) 0.016(3) -0.022(2)
C85 0.069(4) 0.053(3) 0.040(3) 0.002(2) 0.014(3) -0.023(3)
C86 0.063(4) 0.061(3) 0.027(3) -0.009(2) 0.012(2) -0.028(3)
C87A 0.019(4) 0.043(4) 0.034(5) -0.001(3) 0.008(3) -0.003(3)
C88A 0.028(4) 0.043(4) 0.072(5) -0.014(4) 0.018(3) -0.004(3)
C89A 0.029(4) 0.058(5) 0.098(7) -0.011(5) 0.024(4) -0.010(4)
C90A 0.049(8) 0.040(5) 0.065(8) 0.001(5) 0.032(6) 0.011(5)
C91A 0.056(6) 0.032(4) 0.047(5) -0.005(4) 0.021(4) 0.005(4)
C92A 0.030(4) 0.041(4) 0.029(3) -0.004(3) 0.009(3) -0.001(3)
C87B 0.019(4) 0.043(4) 0.034(5) -0.001(3) 0.008(3) -0.003(3)
C88B 0.022(6) 0.047(6) 0.048(6) -0.002(5) 0.005(5) -0.002(5)
C89B 0.031(6) 0.057(7) 0.057(7) -0.007(6) 0.004(6) -0.001(6)
C90B 0.028(7) 0.066(9) 0.054(8) -0.009(7) 0.009(7) 0.004(7)
C91B 0.025(7) 0.064(9) 0.046(8) -0.007(8) 0.007(7) 0.008(7)
C92B 0.020(7) 0.057(8) 0.038(7) -0.002(7) 0.002(6) -0.001(6)
C93A 0.029(4) 0.032(5) 0.027(5) 0.002(3) 0.001(3) 0.005(3)
C94A 0.035(3) 0.043(3) 0.028(3) -0.001(2) 0.005(3) 0.004(3)
C95A 0.039(4) 0.058(4) 0.038(3) 0.006(3) 0.003(3) 0.007(3)
C96A 0.046(5) 0.051(5) 0.033(5) 0.006(4) 0.018(4) 0.016(4)
C97A 0.058(5) 0.044(4) 0.037(4) -0.002(3) 0.017(3) 0.007(4)
C98A 0.038(4) 0.033(4) 0.036(4) -0.000(3) 0.008(3) 0.008(3)
C93B 0.019(7) 0.043(9) 0.042(9) -0.002(7) 0.011(7) 0.006(7)
C94B 0.023(6) 0.049(7) 0.043(7) 0.006(5) 0.006(5) 0.007(5)
C95B 0.023(6) 0.048(7) 0.047(7) 0.002(6) 0.005(6) 0.003(5)
C96B 0.021(7) 0.047(8) 0.045(9) -0.006(8) 0.016(8) 0.005(7)
C97B 0.029(7) 0.043(8) 0.043(8) -0.015(6) 0.013(6) 0.001(6)
C98B 0.022(6) 0.040(8) 0.041(8) -0.014(6) 0.007(6) 0.006(6)
C99 0.023(2) 0.038(2) 0.037(2) -0.0017(18) 0.0020(18) 0.0061(18)
C100 0.034(3) 0.055(3) 0.036(3) 0.001(2) 0.000(2) -0.005(2)
C101 0.046(3) 0.079(4) 0.040(3) -0.004(3) -0.006(2) -0.008(3)
C102 0.043(3) 0.086(4) 0.044(3) 0.015(3) 0.002(3) 0.001(3)
C103 0.038(3) 0.054(3) 0.058(3) 0.009(3) 0.005(3) 0.009(2)
C104 0.033(3) 0.044(3) 0.045(3) -0.004(2) 0.005(2) 0.007(2)
C105 0.041(3) 0.038(3) 0.050(3) -0.006(2) 0.014(2) -0.005(2)
C106 0.096(5) 0.040(3) 0.076(4) 0.001(3) 0.012(4) -0.006(3)
C107 0.076(5) 0.057(4) 0.103(6) 0.026(4) 0.004(4) 0.012(3)
C108 0.068(4) 0.050(3) 0.047(3) 0.016(2) -0.016(3) -0.015(3)

loop_
_atom_type_symbol
_atom_type_description
_atom_type_scat_dispersion_real
_atom_type_scat_dispersion_imag
_atom_type_scat_source
C C 0.0033 0.0016 'International Tables Vol C Tables 4.2.6.8 and 6.1.1.4'
H H 0.0000 0.0000 'International Tables Vol C Tables 4.2.6.8 and 6.1.1.4'
O O 0.0106 0.0060 'International Tables Vol C Tables 4.2.6.8 and 6.1.1.4'
P P 0.1023 0.0942 'International Tables Vol C Tables 4.2.6.8 and 6.1.1.4'
S S 0.1246 0.1234 'International Tables Vol C Tables 4.2.6.8 and 6.1.1.4'
Sc Sc 0.2519 0.3716 'International Tables Vol C Tables 4.2.6.8 and 6.1.1.4'

loop_
_geom_angle_atom_site_label_1
_geom_angle_atom_site_label_2
_geom_angle_atom_site_label_3
_geom_angle
C1 Sc1 O1 96.90(13)
C1 Sc1 C26 143.85(12)
O1 Sc1 C26 97.25(11)
C1 Sc1 S4 96.90(11)
O1 Sc1 S4 166.12(8)
C26 Sc1 S4 72.19(8)
C1 Sc1 S2 71.97(10)
O1 Sc1 S2 91.33(7)
C26 Sc1 S2 74.61(8)
S4 Sc1 S2 94.37(4)
C1 Sc1 S1 72.37(10)
O1 Sc1 S1 93.68(8)
C26 Sc1 S1 139.27(8)
S4 Sc1 S1 89.06(4)
S2 Sc1 S1 144.33(4)
C1 Sc1 S3 148.12(10)
O1 Sc1 S3 81.66(7)
C26 Sc1 S3 67.12(8)
S4 Sc1 S3 85.83(4)
S2 Sc1 S3 139.70(4)
S1 Sc1 S3 75.93(3)
C1 Sc1 P1 32.28(10)
O1 Sc1 P1 101.54(8)
C26 Sc1 P1 161.19(8)
S4 Sc1 P1 89.40(4)
S2 Sc1 P1 103.81(3)
S1 Sc1 P1 40.65(3)
S3 Sc1 P1 116.49(3)
C1 Sc1 P2 31.83(10)
O1 Sc1 P2 98.59(7)
C26 Sc1 P2 112.88(8)
S4 Sc1 P2 93.93(3)
S2 Sc1 P2 40.38(3)
S1 Sc1 P2 103.99(4)
S3 Sc1 P2 179.75(4)
P1 Sc1 P2 63.43(3)
C1 Sc1 P4 122.72(11)
O1 Sc1 P4 131.12(8)
C26 Sc1 P4 33.87(8)
S4 Sc1 P4 39.09(3)
S2 Sc1 P4 77.08(3)
S1 Sc1 P4 123.05(4)
S3 Sc1 P4 78.15(3)
P1 Sc1 P4 127.33(4)
P2 Sc1 P4 101.71(3)
P1 S1 Sc1 78.90(4)
P2 S2 Sc1 79.90(4)
P3 S3 Sc1 81.88(4)
P4 S4 Sc1 84.32(5)
C1 P1 C2A 116.3(4)
C1 P1 C8 114.15(19)
C2A P1 C8 100.3(4)
C1 P1 C2B 112.8(4)
C2A P1 C2B 9.4(7)
C8 P1 C2B 109.4(5)
C1 P1 S1 104.50(14)
C2A P1 S1 112.1(3)
C8 P1 S1 109.61(14)
C2B P1 S1 105.8(4)
C1 P1 Sc1 45.01(13)
C2A P1 Sc1 140.3(4)
C8 P1 Sc1 119.15(15)
C2B P1 Sc1 131.4(4)
S1 P1 Sc1 60.46(4)
C1 P2 C20 117.22(18)
C1 P2 C14 114.62(19)
C20 P2 C14 103.02(17)
C1 P2 S2 103.58(14)
C20 P2 S2 108.28(13)
C14 P2 S2 110.04(13)
C1 P2 Sc1 44.29(13)
C20 P2 Sc1 123.55(13)
C14 P2 Sc1 133.40(12)
S2 P2 Sc1 59.72(4)
C26 P3 C33 115.03(18)
C26 P3 C27 106.21(17)
C33 P3 C27 103.55(18)
C26 P3 S3 108.36(13)
C33 P3 S3 110.73(14)
C27 P3 S3 112.93(14)
C26 P4 C39 115.86(17)
C26 P4 C45 105.59(17)
C39 P4 C45 103.61(17)
C26 P4 S4 111.04(13)
C39 P4 S4 108.29(13)
C45 P4 S4 112.26(13)
C26 P4 Sc1 56.01(13)
C39 P4 Sc1 142.91(12)
C45 P4 Sc1 113.45(13)
S4 P4 Sc1 56.59(4)
C54 O1 C51 109.1(3)
C54 O1 Sc1 124.4(2)
C51 O1 Sc1 123.2(2)
P1 C1 P2 149.1(3)
P1 C1 Sc1 102.70(18)
P2 C1 Sc1 103.88(19)
C3A C2A C7A 118.1(8)
C3A C2A P1 118.5(7)
C7A C2A P1 123.3(8)
C2A C3A C4A 120.7(8)
C2A C3A H3A 119.6
C4A C3A H3A 119.6
C5A C4A C3A 121.1(9)
C5A C4A H4A 119.4
C3A C4A H4A 119.4
C4A C5A C6A 121.2(9)
C4A C5A H5A 119.4
C6A C5A H5A 119.4
C5A C6A C7A 119.0(8)
C5A C6A H6A 120.5
C7A C6A H6A 120.5
C2A C7A C6A 119.7(8)
C2A C7A H7A 120.1
C6A C7A H7A 120.1
C3B C2B C7B 120.0
C3B C2B P1 121.1(8)
C7B C2B P1 118.9(8)
C4B C3B C2B 120.0
C4B C3B H3B 120.0
C2B C3B H3B 120.0
C5B C4B C3B 120.0
C5B C4B H4B 120.0
C3B C4B H4B 120.0
C4B C5B C6B 120.0
C4B C5B H5B 120.0
C6B C5B H5B 120.0
C7B C6B C5B 120.0
C7B C6B H6B 120.0
C5B C6B H6B 120.0
C6B C7B C2B 120.0
C6B C7B H7B 120.0
C2B C7B H7B 120.0
C9 C8 C13 119.5(4)
C9 C8 P1 121.3(3)
C13 C8 P1 118.6(3)
C8 C9 C10 120.2(5)
C8 C9 H9 119.9
C10 C9 H9 119.9
C11 C10 C9 120.8(5)
C11 C10 H10 119.6
C9 C10 H10 119.6
C12 C11 C10 119.0(5)
C12 C11 H11 120.5
C10 C11 H11 120.5
C11 C12 C13 121.4(5)
C11 C12 H12 119.3
C13 C12 H12 119.3
C8 C13 C12 119.1(5)
C8 C13 H13 120.4
C12 C13 H13 120.4
C19 C14 C15 119.1(4)
C19 C14 P2 119.3(3)
C15 C14 P2 121.6(3)
C14 C15 C16 120.6(4)
C14 C15 H15 119.7
C16 C15 H15 119.7
C17 C16 C15 119.9(4)
C17 C16 H16 120.1
C15 C16 H16 120.1
C16 C17 C18 119.7(4)
C16 C17 H17 120.2
C18 C17 H17 120.2
C17 C18 C19 120.4(5)
C17 C18 H18 119.8
C19 C18 H18 119.8
C14 C19 C18 120.3(4)
C14 C19 H19 119.8
C18 C19 H19 119.8
C21 C20 C25 119.3(3)
C21 C20 P2 119.7(3)
C25 C20 P2 120.8(3)
C22 C21 C20 120.4(4)
C22 C21 H21 119.8
C20 C21 H21 119.8
C21 C22 C23 120.5(4)
C21 C22 H22 119.7
C23 C22 H22 119.7
C24 C23 C22 119.7(4)
C24 C23 H23 120.2
C22 C23 H23 120.2
C23 C24 C25 120.4(4)
C23 C24 H24 119.8
C25 C24 H24 119.8
C24 C25 C20 119.7(4)
C24 C25 H25 120.2
C20 C25 H25 120.2
P3 C26 P4 122.9(2)
P3 C26 Sc1 93.75(15)
P4 C26 Sc1 90.12(15)
P3 C26 H26 113.8
P4 C26 H26 113.9
Sc1 C26 H26 118.2
C32 C27 C28 118.4(4)
C32 C27 P3 124.0(3)
C28 C27 P3 117.7(3)
C29 C28 C27 121.4(4)
C29 C28 H28 119.3
C27 C28 H28 119.3
C28 C29 C30 120.0(4)
C28 C29 H29 120.0
C30 C29 H29 120.0
C31 C30 C29 119.5(4)
C31 C30 H30 120.2
C29 C30 H30 120.2
C30 C31 C32 120.4(4)
C30 C31 H31 119.8
C32 C31 H31 119.8
C27 C32 C31 120.4(4)
C27 C32 H32 119.8
C31 C32 H32 119.8
C38 C33 C34 118.9(4)
C38 C33 P3 121.4(3)
C34 C33 P3 119.6(3)
C35 C34 C33 120.7(4)
C35 C34 H34 119.6
C33 C34 H34 119.6
C34 C35 C36 120.2(5)
C34 C35 H35 119.9
C36 C35 H35 119.9
C35 C36 C37 119.2(4)
C35 C36 H36 120.4
C37 C36 H36 120.4
C38 C37 C36 120.7(4)
C38 C37 H37 119.7
C36 C37 H37 119.7
C33 C38 C37 120.3(4)
C33 C38 H38 119.9
C37 C38 H38 119.9
C40 C39 C44 119.3(4)
C40 C39 P4 120.2(3)
C44 C39 P4 120.4(3)
C39 C40 C41 120.2(4)
C39 C40 H40 119.9
C41 C40 H40 119.9
C42 C41 C40 120.1(4)
C42 C41 H41 119.9
C40 C41 H41 119.9
C43 C42 C41 120.0(4)
C43 C42 H42 120.0
C41 C42 H42 120.0
C42 C43 C44 120.8(4)
C42 C43 H43 119.6
C44 C43 H43 119.6
C39 C44 C43 119.6(4)
C39 C44 H44 120.2
C43 C44 H44 120.2
C46 C45 C50 119.8(3)
C46 C45 P4 121.6(3)
C50 C45 P4 118.5(3)
C47 C46 C45 120.3(4)
C47 C46 H46 119.8
C45 C46 H46 119.8
C46 C47 C48 119.8(4)
C46 C47 H47 120.1
C48 C47 H47 120.1
C49 C48 C47 119.9(4)
C49 C48 H48 120.0
C47 C48 H48 120.0
C50 C49 C48 120.2(4)
C50 C49 H49 119.9
C48 C49 H49 119.9
C49 C50 C45 119.8(4)
C49 C50 H50 120.1
C45 C50 H50 120.1
C52 C51 O1 107.7(4)
C52 C51 H51A 110.2
O1 C51 H51A 110.2
C52 C51 H51B 110.2
O1 C51 H51B 110.2
H51A C51 H51B 108.5
C51 C52 C53 105.3(4)
C51 C52 H52A 110.7
C53 C52 H52A 110.7
C51 C52 H52B 110.7
C53 C52 H52B 110.7
H52A C52 H52B 108.8
C54 C53 C52 102.9(4)
C54 C53 H53A 111.2
C52 C53 H53A 111.2
C54 C53 H53B 111.2
C52 C53 H53B 111.2
H53A C53 H53B 109.1
O1 C54 C53 104.8(3)
O1 C54 H54A 110.8
C53 C54 H54A 110.8
O1 C54 H54B 110.8
C53 C54 H54B 110.8
H54A C54 H54B 108.9
C55 Sc2 O2 97.57(13)
C55 Sc2 C80 145.87(14)
O2 Sc2 C80 92.55(13)
C55 Sc2 S8 98.36(11)
O2 Sc2 S8 163.56(9)
C80 Sc2 S8 71.87(10)
C55 Sc2 S5 72.40(11)
O2 Sc2 S5 87.81(8)
C80 Sc2 S5 75.54(9)
S8 Sc2 S5 93.15(4)
C55 Sc2 S6 71.63(11)
O2 Sc2 S6 95.66(8)
C80 Sc2 S6 139.71(9)
S8 Sc2 S6 93.19(4)
S5 Sc2 S6 144.00(4)
C55 Sc2 S7 145.07(11)
O2 Sc2 S7 82.59(9)
C80 Sc2 S7 68.48(9)
S8 Sc2 S7 86.66(5)
S5 Sc2 S7 142.17(4)
S6 Sc2 S7 73.60(4)
C55 Sc2 P5 31.99(10)
O2 Sc2 P5 93.00(9)
C80 Sc2 P5 115.31(9)
S8 Sc2 P5 98.36(4)
S5 Sc2 P5 40.42(3)
S6 Sc2 P5 103.58(4)
S7 Sc2 P5 174.43(5)
C55 Sc2 P6 31.48(10)
O2 Sc2 P6 98.15(9)
C80 Sc2 P6 169.26(10)
S8 Sc2 P6 97.55(4)
S5 Sc2 P6 103.86(4)
S6 Sc2 P6 40.15(3)
S7 Sc2 P6 113.68(4)
P5 Sc2 P6 63.44(3)
C55 Sc2 P8 124.10(11)
O2 Sc2 P8 125.97(9)
C80 Sc2 P8 33.70(10)
S8 Sc2 P8 39.25(3)
S5 Sc2 P8 75.89(4)
S6 Sc2 P8 127.08(4)
S7 Sc2 P8 80.50(4)
P5 Sc2 P8 104.91(4)
P6 Sc2 P8 135.57(4)
P5 S5 Sc2 79.46(5)
P6 S6 Sc2 79.13(5)
P7 S7 Sc2 84.26(5)
P8 S8 Sc2 83.70(5)
C55 P5 C62 117.96(19)
C55 P5 C56 114.6(2)
C62 P5 C56 101.95(18)
C55 P5 S5 104.59(15)
C62 P5 S5 109.07(14)
C56 P5 S5 108.44(14)
C55 P5 Sc2 44.51(14)
C62 P5 Sc2 132.66(13)
C56 P5 Sc2 125.38(14)
S5 P5 Sc2 60.12(4)
C55 P6 C68 116.10(19)
C55 P6 C74 115.36(19)
C68 P6 C74 101.34(18)
C55 P6 S6 104.68(15)
C68 P6 S6 109.45(15)
C74 P6 S6 109.90(14)
C55 P6 Sc2 43.96(14)
C68 P6 Sc2 129.26(13)
C74 P6 Sc2 129.28(13)
S6 P6 Sc2 60.72(4)
C80 P7 C87A 120.7(3)
C80 P7 C81 108.3(2)
C87A P7 C81 100.7(4)
C80 P7 C87B 108.7(8)
C87A P7 C87B 12.2(9)
C81 P7 C87B 104.4(10)
C80 P7 S7 107.92(15)
C87A P7 S7 106.4(3)
C81 P7 S7 112.81(16)
C87B P7 S7 114.5(9)
C80 P8 C93A 110.6(4)
C80 P8 C99 108.5(2)
C93A P8 C99 104.8(3)
C80 P8 C93B 120.6(9)
C93A P8 C93B 11.8(10)
C99 P8 C93B 94.7(9)
C80 P8 S8 111.50(15)
C93A P8 S8 109.8(4)
C99 P8 S8 111.45(16)
C93B P8 S8 108.9(11)
C80 P8 Sc2 56.68(14)
C93A P8 Sc2 141.6(3)
C99 P8 Sc2 113.59(14)
C93B P8 Sc2 151.3(9)
S8 P8 Sc2 57.05(4)
C105 O2 C108 109.2(3)
C105 O2 Sc2 126.2(3)
C108 O2 Sc2 123.9(3)
P6 C55 P5 151.8(3)
P6 C55 Sc2 104.6(2)
P5 C55 Sc2 103.50(19)
C57 C56 C61 119.0(4)
C57 C56 P5 119.4(3)
C61 C56 P5 121.4(3)
C58 C57 C56 120.4(5)
C58 C57 H57 119.8
C56 C57 H57 119.8
C59 C58 C57 119.9(5)
C59 C58 H58 120.0
C57 C58 H58 120.0
C58 C59 C60 120.6(5)
C58 C59 H59 119.7
C60 C59 H59 119.7
C59 C60 C61 120.0(5)
C59 C60 H60 120.0
C61 C60 H60 120.0
C60 C61 C56 120.0(5)
C60 C61 H61 120.0
C56 C61 H61 120.0
C63 C62 C67 119.3(4)
C63 C62 P5 121.1(3)
C67 C62 P5 119.6(3)
C62 C63 C64 120.0(4)
C62 C63 H63 120.0
C64 C63 H63 120.0
C65 C64 C63 120.5(4)
C65 C64 H64 119.7
C63 C64 H64 119.7
C64 C65 C66 119.5(5)
C64 C65 H65 120.3
C66 C65 H65 120.3
C67 C66 C65 121.0(5)
C67 C66 H66 119.5
C65 C66 H66 119.5
C66 C67 C62 119.6(4)
C66 C67 H67 120.2
C62 C67 H67 120.2
C69 C68 C73 118.4(4)
C69 C68 P6 123.2(3)
C73 C68 P6 118.3(3)
C68 C69 C70 120.7(4)
C68 C69 H69 119.7
C70 C69 H69 119.7
C71 C70 C69 119.9(4)
C71 C70 H70 120.0
C69 C70 H70 120.0
C70 C71 C72 119.8(4)
C70 C71 H71 120.1
C72 C71 H71 120.1
C73 C72 C71 120.0(5)
C73 C72 H72 120.0
C71 C72 H72 120.0
C72 C73 C68 121.1(4)
C72 C73 H73 119.5
C68 C73 H73 119.5
C79 C74 C75 119.4(4)
C79 C74 P6 119.8(3)
C75 C74 P6 120.9(3)
C76 C75 C74 120.4(4)
C76 C75 H75 119.8
C74 C75 H75 119.8
C77 C76 C75 120.1(4)
C77 C76 H76 120.0
C75 C76 H76 120.0
C76 C77 C78 120.0(4)
C76 C77 H77 120.0
C78 C77 H77 120.0
C77 C78 C79 120.3(4)
C77 C78 H78 119.8
C79 C78 H78 119.8
C78 C79 C74 119.8(4)
C78 C79 H79 120.1
C74 C79 H79 120.1
P8 C80 P7 122.8(2)
P8 C80 Sc2 89.62(17)
P7 C80 Sc2 92.89(18)
P8 C80 H80 121.7
P7 C80 H80 107.3
Sc2 C80 H80 117.3
C82 C81 C86 118.5(4)
C82 C81 P7 124.0(4)
C86 C81 P7 117.5(3)
C81 C82 C83 120.3(4)
C81 C82 H82 119.8
C83 C82 H82 119.8
C82 C83 C84 120.2(4)
C82 C83 H83 119.9
C84 C83 H83 119.9
C85 C84 C83 119.2(5)
C85 C84 H84 120.4
C83 C84 H84 120.4
C84 C85 C86 121.0(5)
C84 C85 H85 119.5
C86 C85 H85 119.5
C85 C86 C81 120.9(4)
C85 C86 H86 119.6
C81 C86 H86 119.6
C92A C87A C88A 119.4(10)
C92A C87A P7 120.3(8)
C88A C87A P7 120.3(9)
C87A C88A C89A 120.0(8)
C87A C88A H88A 120.0
C89A C88A H88A 120.0
C90A C89A C88A 119.3(8)
C90A C89A H89A 120.4
C88A C89A H89A 120.4
C91A C90A C89A 121.0(9)
C91A C90A H90A 119.5
C89A C90A H90A 119.5
C90A C91A C92A 119.8(8)
C90A C91A H91A 120.1
C92A C91A H91A 120.1
C87A C92A C91A 120.4(8)
C87A C92A H92A 119.8
C91A C92A H92A 119.8
C88B C87B C92B 116(2)
C88B C87B P7 126(2)
C92B C87B P7 118.7(16)
C89B C88B C87B 120(2)
C89B C88B H88B 119.9
C87B C88B H88B 119.9
C90B C89B C88B 120.5(18)
C90B C89B H89B 119.8
C88B C89B H89B 119.8
C89B C90B C91B 121(3)
C89B C90B H90B 119.7
C91B C90B H90B 119.7
C92B C91B C90B 119(3)
C92B C91B H91B 120.4
C90B C91B H91B 120.4
C91B C92B C87B 123(2)
C91B C92B H92B 118.3
C87B C92B H92B 118.3
C98A C93A C94A 119.5(12)
C98A C93A P8 122.2(10)
C94A C93A P8 118.3(8)
C95A C94A C93A 119.1(8)
C95A C94A H94A 120.5
C93A C94A H94A 120.5
C96A C95A C94A 120.7(11)
C96A C95A H95A 119.7
C94A C95A H95A 119.7
C95A C96A C97A 118.4(17)
C95A C96A H96A 120.8
C97A C96A H96A 120.8
C98A C97A C96A 121.2(12)
C98A C97A H97A 119.4
C96A C97A H97A 119.4
C97A C98A C93A 121.0(10)
C97A C98A H98A 119.5
C93A C98A H98A 119.5
C98B C93B C94B 121(3)
C98B C93B P8 113(2)
C94B C93B P8 125(2)
C93B C94B C95B 119(2)
C93B C94B H94B 120.5
C95B C94B H94B 120.5
C96B C95B C94B 121(2)
C96B C95B H95B 119.6
C94B C95B H95B 119.6
C95B C96B C97B 121(4)
C95B C96B H96B 119.4
C97B C96B H96B 119.4
C96B C97B C98B 120(3)
C96B C97B H97B 120.1
C98B C97B H97B 120.1
C93B C98B C97B 118(2)
C93B C98B H98B 121.2
C97B C98B H98B 121.2
C100 C99 C104 118.4(4)
C100 C99 P8 123.5(4)
C104 C99 P8 118.0(3)
C101 C100 C99 120.4(5)
C101 C100 H100 119.8
C99 C100 H100 119.8
C102 C101 C100 120.3(5)
C102 C101 H101 119.9
C100 C101 H101 119.9
C101 C102 C103 120.7(5)
C101 C102 H102 119.7
C103 C102 H102 119.7
C102 C103 C104 119.5(5)
C102 C103 H103 120.3
C104 C103 H103 120.3
C103 C104 C99 120.9(5)
C103 C104 H104 119.6
C99 C104 H104 119.6
O2 C105 C106 105.1(4)
O2 C105 H10A 110.7
C106 C105 H10A 110.7
O2 C105 H10B 110.7
C106 C105 H10B 110.7
H10A C105 H10B 108.8
C105 C106 C107 104.0(5)
C105 C106 H10C 111.0
C107 C106 H10C 111.0
C105 C106 H10D 111.0
C107 C106 H10D 111.0
H10C C106 H10D 109.0
C106 C107 C108 103.6(5)
C106 C107 H10E 111.0
C108 C107 H10E 111.0
C106 C107 H10F 111.0
C108 C107 H10F 111.0
H10E C107 H10F 109.0
O2 C108 C107 104.4(5)
O2 C108 H10G 110.9
C107 C108 H10G 110.9
O2 C108 H10H 110.9
C107 C108 H10H 110.9
H10G C108 H10H 108.9

loop_
_geom_bond_atom_site_label_1
_geom_bond_atom_site_label_2
_geom_bond_distance
Sc1 C1 2.205(4)
Sc1 O1 2.212(3)
Sc1 C26 2.611(4)
Sc1 S4 2.6413(12)
Sc1 S2 2.6894(11)
Sc1 S1 2.6967(12)
Sc1 S3 2.8398(12)
Sc1 P1 3.0417(13)
Sc1 P2 3.0661(11)
Sc1 P4 3.1488(12)
S1 P1 2.0190(14)
S2 P2 2.0178(14)
S3 P3 1.9852(14)
S4 P4 1.9953(14)
P1 C1 1.665(4)
P1 C2A 1.796(10)
P1 C8 1.826(4)
P1 C2B 1.882(12)
P2 C1 1.666(4)
P2 C20 1.828(4)
P2 C14 1.831(4)
P3 C26 1.734(3)
P3 C33 1.814(4)
P3 C27 1.815(4)
P4 C26 1.755(4)
P4 C39 1.827(4)
P4 C45 1.830(4)
O1 C54 1.455(5)
O1 C51 1.466(5)
C2A C3A 1.362(12)
C2A C7A 1.393(12)
C3A C4A 1.386(11)
C3A H3A 0.9500
C4A C5A 1.323(13)
C4A H4A 0.9500
C5A C6A 1.354(13)
C5A H5A 0.9500
C6A C7A 1.419(11)
C6A H6A 0.9500
C7A H7A 0.9500
C2B C3B 1.3900
C2B C7B 1.3900
C3B C4B 1.3900
C3B H3B 0.9500
C4B C5B 1.3900
C4B H4B 0.9500
C5B C6B 1.3900
C5B H5B 0.9500
C6B C7B 1.3900
C6B H6B 0.9500
C7B H7B 0.9500
C8 C9 1.380(6)
C8 C13 1.392(6)
C9 C10 1.385(7)
C9 H9 0.9500
C10 C11 1.380(8)
C10 H10 0.9500
C11 C12 1.367(9)
C11 H11 0.9500
C12 C13 1.394(8)
C12 H12 0.9500
C13 H13 0.9500
C14 C19 1.372(6)
C14 C15 1.387(6)
C15 C16 1.393(6)
C15 H15 0.9500
C16 C17 1.373(7)
C16 H16 0.9500
C17 C18 1.379(7)
C17 H17 0.9500
C18 C19 1.392(6)
C18 H18 0.9500
C19 H19 0.9500
C20 C21 1.389(5)
C20 C25 1.403(5)
C21 C22 1.381(6)
C21 H21 0.9500
C22 C23 1.391(6)
C22 H22 0.9500
C23 C24 1.381(6)
C23 H23 0.9500
C24 C25 1.398(5)
C24 H24 0.9500
C25 H25 0.9500
C26 H26 0.8242
C27 C32 1.377(6)
C27 C28 1.388(6)
C28 C29 1.373(6)
C28 H28 0.9500
C29 C30 1.378(7)
C29 H29 0.9500
C30 C31 1.374(6)
C30 H30 0.9500
C31 C32 1.392(6)
C31 H31 0.9500
C32 H32 0.9500
C33 C38 1.384(5)
C33 C34 1.393(6)
C34 C35 1.383(7)
C34 H34 0.9500
C35 C36 1.384(7)
C35 H35 0.9500
C36 C37 1.388(7)
C36 H36 0.9500
C37 C38 1.385(6)
C37 H37 0.9500
C38 H38 0.9500
C39 C40 1.384(6)
C39 C44 1.389(5)
C40 C41 1.385(6)
C40 H40 0.9500
C41 C42 1.378(6)
C41 H41 0.9500
C42 C43 1.359(6)
C42 H42 0.9500
C43 C44 1.392(6)
C43 H43 0.9500
C44 H44 0.9500
C45 C46 1.382(6)
C45 C50 1.388(5)
C46 C47 1.382(6)
C46 H46 0.9500
C47 C48 1.384(6)
C47 H47 0.9500
C48 C49 1.383(7)
C48 H48 0.9500
C49 C50 1.382(6)
C49 H49 0.9500
C50 H50 0.9500
C51 C52 1.440(7)
C51 H51A 0.9900
C51 H51B 0.9900
C52 C53 1.527(7)
C52 H52A 0.9900
C52 H52B 0.9900
C53 C54 1.519(6)
C53 H53A 0.9900
C53 H53B 0.9900
C54 H54A 0.9900
C54 H54B 0.9900
Sc2 C55 2.201(4)
Sc2 O2 2.226(3)
Sc2 C80 2.625(4)
Sc2 S8 2.6521(14)
Sc2 S5 2.6931(12)
Sc2 S6 2.7262(13)
Sc2 S7 2.7441(14)
Sc2 P5 3.0536(13)
Sc2 P6 3.0694(13)
Sc2 P8 3.1415(14)
S5 P5 2.0140(15)
S6 P6 2.0154(15)
S7 P7 1.9895(16)
S8 P8 1.9997(16)
P5 C55 1.664(4)
P5 C62 1.824(4)
P5 C56 1.826(4)
P6 C55 1.656(4)
P6 C68 1.825(4)
P6 C74 1.825(4)
P7 C80 1.744(4)
P7 C87A 1.784(12)
P7 C81 1.814(4)
P7 C87B 1.94(3)
P8 C80 1.743(4)
P8 C93A 1.799(15)
P8 C99 1.805(5)
P8 C93B 1.89(3)
O2 C105 1.462(5)
O2 C108 1.471(5)
C56 C57 1.390(6)
C56 C61 1.391(6)
C57 C58 1.383(6)
C57 H57 0.9500
C58 C59 1.369(8)
C58 H58 0.9500
C59 C60 1.378(8)
C59 H59 0.9500
C60 C61 1.385(7)
C60 H60 0.9500
C61 H61 0.9500
C62 C63 1.378(6)
C62 C67 1.395(6)
C63 C64 1.392(6)
C63 H63 0.9500
C64 C65 1.367(7)
C64 H64 0.9500
C65 C66 1.377(7)
C65 H65 0.9500
C66 C67 1.376(7)
C66 H66 0.9500
C67 H67 0.9500
C68 C69 1.380(6)
C68 C73 1.395(6)
C69 C70 1.404(6)
C69 H69 0.9500
C70 C71 1.378(7)
C70 H70 0.9500
C71 C72 1.386(7)
C71 H71 0.9500
C72 C73 1.381(6)
C72 H72 0.9500
C73 H73 0.9500
C74 C79 1.391(6)
C74 C75 1.393(6)
C75 C76 1.384(6)
C75 H75 0.9500
C76 C77 1.379(7)
C76 H76 0.9500
C77 C78 1.384(7)
C77 H77 0.9500
C78 C79 1.391(6)
C78 H78 0.9500
C79 H79 0.9500
C80 H80 0.8149
C81 C82 1.386(6)
C81 C86 1.395(7)
C82 C83 1.389(7)
C82 H82 0.9500
C83 C84 1.397(7)
C83 H83 0.9500
C84 C85 1.364(7)
C84 H84 0.9500
C85 C86 1.373(7)
C85 H85 0.9500
C86 H86 0.9500
C87A C92A 1.375(15)
C87A C88A 1.390(14)
C88A C89A 1.392(10)
C88A H88A 0.9500
C89A C90A 1.386(13)
C89A H89A 0.9500
C90A C91A 1.356(14)
C90A H90A 0.9500
C91A C92A 1.395(12)
C91A H91A 0.9500
C92A H92A 0.9500
C87B C88B 1.39(3)
C87B C92B 1.46(4)
C88B C89B 1.38(2)
C88B H88B 0.9500
C89B C90B 1.35(3)
C89B H89B 0.9500
C90B C91B 1.41(3)
C90B H90B 0.9500
C91B C92B 1.28(3)
C91B H91B 0.9500
C92B H92B 0.9500
C93A C98A 1.374(16)
C93A C94A 1.414(16)
C94A C95A 1.401(9)
C94A H94A 0.9500
C95A C96A 1.39(2)
C95A H95A 0.9500
C96A C97A 1.40(2)
C96A H96A 0.9500
C97A C98A 1.366(11)
C97A H97A 0.9500
C98A H98A 0.9500
C93B C98B 1.35(4)
C93B C94B 1.39(3)
C94B C95B 1.39(2)
C94B H94B 0.9500
C95B C96B 1.31(4)
C95B H95B 0.9500
C96B C97B 1.37(5)
C96B H96B 0.9500
C97B C98B 1.43(2)
C97B H97B 0.9500
C98B H98B 0.9500
C99 C100 1.392(6)
C99 C104 1.395(6)
C100 C101 1.379(7)
C100 H100 0.9500
C101 C102 1.367(8)
C101 H101 0.9500
C102 C103 1.377(8)
C102 H102 0.9500
C103 C104 1.380(7)
C103 H103 0.9500
C104 H104 0.9500
C105 C106 1.489(7)
C105 H10A 0.9900
C105 H10B 0.9900
C106 C107 1.489(9)
C106 H10C 0.9900
C106 H10D 0.9900
C107 C108 1.498(8)
C107 H10E 0.9900
C107 H10F 0.9900
C108 H10G 0.9900
C108 H10H 0.9900

loop_
_platon_squeeze_void_nr
_platon_squeeze_void_average_x
_platon_squeeze_void_average_y
_platon_squeeze_void_average_z
_platon_squeeze_void_volume
_platon_squeeze_void_count_electrons
_platon_squeeze_void_content
1 0.000 0.500 0.000 967 260 ' '
2 0.500 0.000 0.000 967 260 ' '
3 0.133 0.138 0.796 28 6 ' '
4 0.232 0.497 0.508 18 0 ' '
5 0.268 -0.003 0.492 18 1 ' '
6 0.366 0.638 0.204 28 6 ' '
7 0.633 0.362 0.796 28 5 ' '
8 0.732 0.003 0.508 18 1 ' '
9 0.768 0.503 0.492 18 1 ' '
10 0.866 0.862 0.204 28 6 ' '
